data_1560085
loop_
_publ_author_name
'Tian, Yancong'
'Jakoobi, Martin'
'Boulatov, Roman'
'Sergeev, Alexey G.'

_publ_section_title
;
 Selective cleavage of unactivated arene ring C--C bonds by iridium: key
 roles of benzylic C--H activation and metal--metal cooperativity
;
_journal_issue 10
_journal_name_full 'Chemical Science'
_journal_page_first 3568
_journal_page_last 3579
_journal_paper_doi 10.1039/D0SC05900E
_journal_volume 12
_journal_year 2021
_chemical_formula_moiety 'C22 H33 Ir'
_chemical_formula_sum 'C22 H33 Ir'
_chemical_formula_weight 489.68
_space_group_crystal_system monoclinic
_space_group_IT_number 14
_space_group_name_Hall '-P 2yn'
_space_group_name_H-M_alt 'P 1 21/n 1'
_atom_sites_solution_hydrogens geom
_atom_sites_solution_primary direct
_audit_creation_date 2016-12-09
_audit_creation_method
;
Olex2 1.2
(compiled 2015.01.26 svn.r3150 for OlexSys, GUI svn.r4998)
;
_audit_update_record
;
2020-10-22 deposited with the CCDC.	2021-01-12 downloaded from the CCDC.
;
_cell_angle_alpha 90
_cell_angle_beta 92.985(2)
_cell_angle_gamma 90
_cell_formula_units_Z 4
_cell_length_a 8.01647(19)
_cell_length_b 16.3246(4)
_cell_length_c 15.0490(4)
_cell_measurement_reflns_used 6815
_cell_measurement_temperature 100.01(10)
_cell_measurement_theta_max 76.2070
_cell_measurement_theta_min 6.1350
_cell_volume 1966.73(9)
_computing_cell_refinement 'CrysAlisPro 1.171.38.44a (Rigaku OD, 2015)'
_computing_data_collection 'CrysAlisPro 1.171.38.44a (Rigaku OD, 2015)'
_computing_data_reduction 'CrysAlisPro 1.171.38.44a (Rigaku OD, 2015)'
_computing_molecular_graphics 'Olex2 (Dolomanov et al., 2009)'
_computing_publication_material 'Olex2 (Dolomanov et al., 2009)'
_computing_structure_refinement 'ShelXL (Sheldrick, 2008)'
_computing_structure_solution 'ShelXT (Sheldrick, 2015)'
_diffrn_ambient_environment N~2~
_diffrn_ambient_temperature 100.01(10)
_diffrn_detector 'CCD plate'
_diffrn_detector_area_resol_mean 20.9213
_diffrn_detector_type AtlasS2
_diffrn_measured_fraction_theta_full 1.000
_diffrn_measured_fraction_theta_max 0.998
_diffrn_measurement_details
;
List of Runs (angles in degrees, time in seconds):

  # Type    Start    End  Width  t~exp~   \w     \q     \k     \f   Frames
#--------------------------------------------------------------------------
  1  \w   -101.00 -34.00   1.00    1.00    --    0.00 178.00 120.00   67
  2  \w   -101.00 -34.00   1.00    1.00    --    0.00 178.00   0.00   67
  3  \w      1.00  52.00   1.00    1.00    --    0.00 -99.00-120.00   51
  4  \w      1.00  52.00   1.00    1.00    --    0.00 -99.00  90.00   51
  5  \w     94.00 153.00   1.00    1.00    --   60.50 125.00 150.00   59
  6  \w     94.00 153.00   1.00    1.00    --   60.50 125.00-150.00   59
  7  \w     94.00 153.00   1.00    1.00    --   60.50 125.00   0.00   59
  8  \w     94.00 153.00   1.00    1.00    --   60.50 125.00 -60.00   59
  9  \w    -46.00 157.00   1.00    1.00    --   60.50  15.00 150.00  203
 10  \w     94.00 153.00   1.00    1.00    --   60.50 125.00  90.00   59
 11  \w    100.00 178.00   1.00    2.00    --  121.00 111.00 -30.00   78
 12  \w     78.00 178.00   1.00    2.00    --  121.00  50.00  60.00  100
 13  \w     78.00 178.00   1.00    2.00    --  121.00  63.00 -30.00  100
 14  \w     77.00 178.00   1.00    2.00    --  121.00  77.00  60.00  101
 15  \w    100.00 178.00   1.00    2.00    --  121.00 111.00  90.00   78
 16  \w     25.00 164.00   1.00    2.00    --  121.00 -63.00   0.00  139
 17  \w     96.00 178.00   1.00    2.00    --  121.00  80.00  90.00   82
 18  \w     57.00 150.00   1.00    2.00    --  121.00 178.00-150.00   93
 19  \w     28.00 115.00   1.00    2.00    --  121.00-111.00  30.00   87
 20  \w     28.00 115.00   1.00    2.00    --  121.00-111.00-150.00   87
 21  \w    -44.00 102.00   1.00    1.00    --    0.00  77.00   0.00  146
 22  \w    -94.00  43.00   1.00    1.00    --    0.00 -57.00  30.00  137
 23  \w   -163.00 -16.00   1.00    1.00    --  -60.50 -77.00   0.00  147
 24  \w   -163.00 -16.00   1.00    1.00    --  -60.50 -77.00 -90.00  147
 25  \w     23.00 121.00   1.00    1.00    --   60.50-125.00 -30.00   98
 26  \w     16.00 163.00   1.00    1.00    --   60.50  77.00  90.00  147
 27  \w     -2.00 154.00   1.00    1.00    --   60.50  30.00 -60.00  156
 28  \w     17.00 155.00   1.00    1.00    --   60.50  61.00-180.00  138
 29  \w     78.00 178.00   1.00    4.00    --  121.00  50.00 -60.00  100
 30  \w     28.00 115.00   1.00    4.00    --  121.00-111.00 -60.00   87
 31  \w     78.00 178.00   1.00    4.00    --  121.00  63.00 150.00  100
 32  \w     73.00 178.00   1.00    4.00    --  121.00  38.00 -90.00  105
 33  \w     77.00 178.00   1.00    4.00    --  121.00  77.00   0.00  101
 34  \w     73.00 178.00   1.00    4.00    --  121.00  38.00-150.00  105
;
_diffrn_measurement_device 'four-circle diffractometer'
_diffrn_measurement_device_type 'SuperNova, Dual, Cu at zero, AtlasS2'
_diffrn_measurement_method '\w scans'
_diffrn_orient_matrix_type 'CrysAlisPro convention (1999,Acta A55,543-557)'
_diffrn_orient_matrix_UB_11 0.0492745000
_diffrn_orient_matrix_UB_12 0.0709775000
_diffrn_orient_matrix_UB_13 0.0634891000
_diffrn_orient_matrix_UB_21 -0.1729592000
_diffrn_orient_matrix_UB_22 0.0392901000
_diffrn_orient_matrix_UB_23 -0.0189078000
_diffrn_orient_matrix_UB_31 -0.0686526000
_diffrn_orient_matrix_UB_32 -0.0481152000
_diffrn_orient_matrix_UB_33 0.0782526000
_diffrn_radiation_monochromator mirror
_diffrn_radiation_probe x-ray
_diffrn_radiation_type CuK\a
_diffrn_radiation_wavelength 1.54184
_diffrn_reflns_av_unetI/netI 0.0187
_diffrn_reflns_Laue_measured_fraction_full 1.000
_diffrn_reflns_Laue_measured_fraction_max 0.998
_diffrn_reflns_limit_h_max 10
_diffrn_reflns_limit_h_min -10
_diffrn_reflns_limit_k_max 20
_diffrn_reflns_limit_k_min -20
_diffrn_reflns_limit_l_max 18
_diffrn_reflns_limit_l_min -18
_diffrn_reflns_number 5009
_diffrn_reflns_point_group_measured_fraction_full 1.000
_diffrn_reflns_point_group_measured_fraction_max 0.998
_diffrn_reflns_theta_full 67.684
_diffrn_reflns_theta_max 76.624
_diffrn_reflns_theta_min 3.998
_diffrn_source 'micro-focus sealed X-ray tube'
_diffrn_source_type 'SuperNova (Cu) X-ray Source'
_exptl_absorpt_coefficient_mu 13.098
_exptl_absorpt_correction_T_max 1.561
_exptl_absorpt_correction_T_min 0.724
_exptl_absorpt_correction_type gaussian
_exptl_absorpt_process_details
;
CrysAlisPro 1.171.38.44a (Rigaku Oxford Diffraction, 2015)
Numerical absorption correction based on gaussian integration over
			a multifaceted crystal model
Empirical absorption correction using spherical harmonics,
 implemented in SCALE3 ABSPACK scaling algorithm.
;
_exptl_crystal_colour yellow
_exptl_crystal_colour_primary yellow
_exptl_crystal_density_diffrn 1.654
_exptl_crystal_description block
_exptl_crystal_F_000 968
_exptl_crystal_size_max 0.26
_exptl_crystal_size_mid 0.106
_exptl_crystal_size_min 0.071
_refine_diff_density_max 1.591
_refine_diff_density_min -1.416
_refine_diff_density_rms 0.166
_refine_ls_extinction_method none
_refine_ls_goodness_of_fit_ref 1.084
_refine_ls_hydrogen_treatment constr
_refine_ls_matrix_type full
_refine_ls_number_parameters 214
_refine_ls_number_reflns 5009
_refine_ls_number_restraints 12
_refine_ls_restrained_S_all 1.085
_refine_ls_R_factor_all 0.0379
_refine_ls_R_factor_gt 0.0342
_refine_ls_shift/su_max 0.001
_refine_ls_shift/su_mean 0.000
_refine_ls_structure_factor_coef Fsqd
_refine_ls_weighting_details 'w=1/[\s^2^(Fo^2^)+(0.0500P)^2^+8.4710P] where P=(Fo^2^+2Fc^2^)/3'
_refine_ls_weighting_scheme calc
_refine_ls_wR_factor_gt 0.0893
_refine_ls_wR_factor_ref 0.0911
_reflns_Friedel_coverage 0.000
_reflns_number_gt 4627
_reflns_number_total 5009
_reflns_threshold_expression 'I > 2\s(I)'
_cod_data_source_file d0sc05900e2.cif
_cod_data_source_block as126_twin1
_cod_depositor_comments 'Adding full bibliography for 1560085--1560086.cif.'
_cod_database_code 1560085
_chemical_oxdiff_formula 'C22 H33 Ir1'
_chemical_oxdiff_usercomment S366
_shelx_space_group_comment
;
The symmetry employed for this shelxl refinement is uniquely defined
by the following loop, which should always be used as a source of
symmetry information in preference to the above space-group names.
They are only intended as comments.
;
_reflns_odcompleteness_completeness 98.27
_reflns_odcompleteness_iscentric 1
_reflns_odcompleteness_theta 74.33
_olex2_refinement_description
;
1. Twinned data refinement
 Scales: 0.5285(12) 0.4715(12)
2. Fixed Uiso
 At 1.5 times of:
  All C(H,H,H) groups
3. Uiso/Uaniso restraints and constraints
Uanis(C5) \\sim Ueq, Uanis(C4) \\sim Ueq: with sigma of 0.005 and sigma for
terminal atoms of 0.01
Uanis(C11) = Uanis(C12)
4.a Idealised Me refined as rotating group:
 C6(H6A,H6B,H6C), C18(H18A,H18B,H18C), C10(H10A,H10B,H10C), C17(H17A,H17B,
 H17C), C7(H7A,H7B,H7C), C9(H9A,H9B,H9C), C21(H21A,H21B,H21C), C20(H20A,H20B,
 H20C), C22(H22A,H22B,H22C), C19(H19A,H19B,H19C), C8(H8A,H8B,H8C)
;
_shelx_shelxl_version_number 2014/7
_olex2_exptl_crystal_mounting_method 'mounted on a Mitegen loop using Paratone-N oil'
_olex2_submission_special_instructions 'No special instructions were received'
_oxdiff_exptl_absorpt_empirical_details
;
Empirical correction (ABSPACK) includes:
- Absorption correction using spherical harmonics
- Frame scaling
;
_oxdiff_exptl_absorpt_empirical_full_max 1.652
_oxdiff_exptl_absorpt_empirical_full_min 0.724

loop_
_space_group_symop_operation_xyz
'x, y, z'
'-x+1/2, y+1/2, -z+1/2'
'-x, -y, -z'
'x-1/2, -y-1/2, z-1/2'

loop_
_atom_site_label
_atom_site_type_symbol
_atom_site_fract_x
_atom_site_fract_y
_atom_site_fract_z
_atom_site_U_iso_or_equiv
_atom_site_adp_type
_atom_site_occupancy
_atom_site_site_symmetry_order
_atom_site_calc_flag
_atom_site_refinement_flags_posn
_atom_site_refinement_flags_adp
_atom_site_refinement_flags_occupancy
_atom_site_disorder_assembly
_atom_site_disorder_group
Ir01 Ir 0.86445(3) 0.60265(2) 0.74350(2) 0.01448(9) Uani 1 1 d . . . . .
C11 C 1.1235(7) 0.5975(3) 0.7782(4) 0.0170(8) Uani 1 1 d . . . . .
C3 C 0.5962(7) 0.6071(4) 0.6998(5) 0.0216(13) Uani 1 1 d . . . . .
C12 C 1.0974(7) 0.5952(3) 0.6831(4) 0.0170(8) Uani 1 1 d . . . . .
C2 C 0.6599(7) 0.5266(4) 0.6798(4) 0.0200(12) Uani 1 1 d . . . . .
C4 C 0.6135(7) 0.6182(4) 0.7952(4) 0.0187(12) Uani 1 1 d . U . . .
C5 C 0.6858(7) 0.5439(4) 0.8324(4) 0.0206(12) Uani 1 1 d . U . . .
C14 C 1.0667(8) 0.7490(3) 0.6840(5) 0.0220(13) Uani 1 1 d . . . . .
C16 C 1.0506(7) 0.6715(3) 0.8189(4) 0.0201(12) Uani 1 1 d . . . . .
C15 C 1.0886(8) 0.7508(3) 0.7721(5) 0.0215(12) Uani 1 1 d . . . . .
C13 C 1.0069(7) 0.6671(3) 0.6482(4) 0.0174(11) Uani 1 1 d . . . . .
C6 C 0.7802(9) 0.4024(4) 0.7713(5) 0.0288(14) Uani 1 1 d . . . . .
H6A H 0.8426 0.3896 0.7203 0.043 Uiso 1 1 calc GR . . . .
H6B H 0.6903 0.3640 0.7754 0.043 Uiso 1 1 calc GR . . . .
H6C H 0.8524 0.3992 0.8241 0.043 Uiso 1 1 calc GR . . . .
C18 C 1.1535(9) 0.5237(4) 0.6312(5) 0.0252(13) Uani 1 1 d . . . . .
H18A H 1.1268 0.4740 0.6615 0.038 Uiso 1 1 calc GR . . . .
H18B H 1.2720 0.5268 0.6255 0.038 Uiso 1 1 calc GR . . . .
H18C H 1.0978 0.5241 0.5732 0.038 Uiso 1 1 calc GR . . . .
C1 C 0.7103(7) 0.4877(3) 0.7619(4) 0.0204(12) Uani 1 1 d . . . . .
C10 C 0.7099(9) 0.5257(5) 0.9295(5) 0.0316(15) Uani 1 1 d . . . . .
H10A H 0.8121 0.4958 0.9403 0.047 Uiso 1 1 calc GR . . . .
H10B H 0.6179 0.4934 0.9481 0.047 Uiso 1 1 calc GR . . . .
H10C H 0.7151 0.5761 0.9623 0.047 Uiso 1 1 calc GR . . . .
C17 C 1.2092(8) 0.5294(4) 0.8302(5) 0.0246(13) Uani 1 1 d . . . . .
H17A H 1.1981 0.5383 0.8926 0.037 Uiso 1 1 calc GR . . . .
H17B H 1.3254 0.5283 0.8178 0.037 Uiso 1 1 calc GR . . . .
H17C H 1.1586 0.4780 0.8132 0.037 Uiso 1 1 calc GR . . . .
C7 C 0.6604(9) 0.4874(5) 0.5899(5) 0.0304(14) Uani 1 1 d . . . . .
H7A H 0.6555 0.5291 0.5449 0.046 Uiso 1 1 calc GR . . . .
H7B H 0.5651 0.4521 0.5818 0.046 Uiso 1 1 calc GR . . . .
H7C H 0.7607 0.4560 0.5855 0.046 Uiso 1 1 calc GR . . . .
C9 C 0.5517(9) 0.6900(4) 0.8448(6) 0.0355(17) Uani 1 1 d . . . . .
H9A H 0.6250 0.7001 0.8961 0.053 Uiso 1 1 calc GR . . . .
H9B H 0.4412 0.6788 0.8634 0.053 Uiso 1 1 calc GR . . . .
H9C H 0.5490 0.7373 0.8069 0.053 Uiso 1 1 calc GR . . . .
C21 C 1.1551(9) 0.8227(4) 0.8260(5) 0.0301(15) Uani 1 1 d . . . . .
H21A H 1.2639 0.8097 0.8518 0.045 Uiso 1 1 calc GR . . . .
H21B H 1.0811 0.8346 0.8724 0.045 Uiso 1 1 calc GR . . . .
H21C H 1.1628 0.8697 0.7881 0.045 Uiso 1 1 calc GR . . . .
C20 C 1.1079(9) 0.8147(4) 0.6196(5) 0.0296(14) Uani 1 1 d . . . . .
H20A H 1.1413 0.8634 0.6517 0.044 Uiso 1 1 calc GR . . . .
H20B H 1.0114 0.8263 0.5813 0.044 Uiso 1 1 calc GR . . . .
H20C H 1.1976 0.7966 0.5846 0.044 Uiso 1 1 calc GR . . . .
C22 C 1.0414(9) 0.6748(4) 0.9183(4) 0.0272(14) Uani 1 1 d . . . . .
H22A H 0.9610 0.7153 0.9337 0.041 Uiso 1 1 calc GR . . . .
H22B H 1.1490 0.6891 0.9448 0.041 Uiso 1 1 calc GR . . . .
H22C H 1.0084 0.6222 0.9399 0.041 Uiso 1 1 calc GR . . . .
C19 C 0.9443(9) 0.6645(4) 0.5514(4) 0.0259(13) Uani 1 1 d . . . . .
H19A H 0.9044 0.6104 0.5370 0.039 Uiso 1 1 calc GR . . . .
H19B H 1.0339 0.6783 0.5143 0.039 Uiso 1 1 calc GR . . . .
H19C H 0.8549 0.7032 0.5418 0.039 Uiso 1 1 calc GR . . . .
C8 C 0.5199(9) 0.6673(4) 0.6343(6) 0.0357(17) Uani 1 1 d . . . . .
H8A H 0.5634 0.7210 0.6471 0.054 Uiso 1 1 calc GR . . . .
H8B H 0.4008 0.6676 0.6385 0.054 Uiso 1 1 calc GR . . . .
H8C H 0.5464 0.6517 0.5751 0.054 Uiso 1 1 calc GR . . . .

loop_
_atom_site_aniso_label
_atom_site_aniso_U_11
_atom_site_aniso_U_22
_atom_site_aniso_U_33
_atom_site_aniso_U_23
_atom_site_aniso_U_13
_atom_site_aniso_U_12
Ir01 0.01227(13) 0.01188(12) 0.01932(14) 0.00008(8) 0.00120(9) -0.00023(10)
C11 0.0105(15) 0.0180(17) 0.023(2) -0.0027(16) 0.0088(15) -0.0016(16)
C3 0.009(2) 0.027(3) 0.029(3) 0.005(2) -0.004(2) -0.005(2)
C12 0.0105(15) 0.0180(17) 0.023(2) -0.0027(16) 0.0088(15) -0.0016(16)
C2 0.012(3) 0.026(3) 0.022(3) 0.000(2) -0.002(2) -0.009(2)
C4 0.009(2) 0.026(3) 0.022(3) -0.008(2) 0.010(2) -0.001(2)
C5 0.014(2) 0.023(2) 0.026(3) 0.002(2) 0.011(2) -0.008(2)
C14 0.019(3) 0.011(2) 0.036(4) 0.001(2) 0.000(3) -0.002(2)
C16 0.011(3) 0.019(3) 0.030(3) -0.003(2) -0.009(2) -0.003(2)
C15 0.018(3) 0.010(2) 0.035(3) -0.001(2) -0.003(3) -0.005(2)
C13 0.015(3) 0.018(3) 0.020(3) 0.007(2) 0.009(2) -0.005(2)
C6 0.028(3) 0.016(3) 0.043(4) 0.003(3) 0.003(3) -0.001(2)
C18 0.026(3) 0.022(3) 0.028(3) -0.005(2) 0.001(3) 0.001(3)
C1 0.016(3) 0.015(2) 0.031(3) -0.001(2) 0.004(2) -0.006(2)
C10 0.029(3) 0.042(4) 0.024(3) -0.003(3) 0.003(3) -0.005(3)
C17 0.024(3) 0.020(3) 0.030(3) 0.011(2) 0.001(3) 0.000(2)
C7 0.026(3) 0.037(3) 0.029(3) -0.004(3) 0.004(3) -0.007(3)
C9 0.026(3) 0.027(3) 0.055(5) -0.005(3) 0.017(3) 0.004(3)
C21 0.030(3) 0.016(3) 0.044(4) -0.009(3) 0.001(3) -0.003(3)
C20 0.032(3) 0.019(3) 0.038(4) 0.008(3) 0.000(3) -0.008(3)
C22 0.026(3) 0.028(3) 0.027(3) -0.007(3) 0.000(3) -0.006(3)
C19 0.026(3) 0.023(3) 0.028(3) 0.001(2) 0.005(3) -0.005(2)
C8 0.023(3) 0.035(4) 0.049(5) 0.022(3) -0.003(3) -0.004(3)

loop_
_atom_type_symbol
_atom_type_description
_atom_type_scat_dispersion_real
_atom_type_scat_dispersion_imag
_atom_type_scat_source
C C 0.0181 0.0091 'International Tables Vol C Tables 4.2.6.8 and 6.1.1.4'
H H 0.0000 0.0000 'International Tables Vol C Tables 4.2.6.8 and 6.1.1.4'
Ir Ir -4.7710 6.5667 'International Tables Vol C Tables 4.2.6.8 and 6.1.1.4'

loop_
_exptl_crystal_face_index_h
_exptl_crystal_face_index_k
_exptl_crystal_face_index_l
_exptl_crystal_face_perp_dist
0 7 -7 0.0397
0 -8 7 0.0492
-5 2 5 0.0580
5 -2 -5 0.0580
-2 5 8 0.0355
2 -5 -8 0.0355
1 10 -3 0.0428
-2 -8 6 0.0595
1 -9 -5 0.0447

loop_
_geom_angle_atom_site_label_1
_geom_angle_atom_site_label_2
_geom_angle_atom_site_label_3
_geom_angle
_geom_angle_site_symmetry_1
_geom_angle_site_symmetry_3
_geom_angle_publ_flag
C11 Ir01 C3 177.0(2) . . ?
C11 Ir01 C12 39.6(2) . . ?
C11 Ir01 C2 140.6(2) . . ?
C11 Ir01 C4 144.9(2) . . ?
C11 Ir01 C5 119.2(2) . . ?
C11 Ir01 C16 40.8(2) . . ?
C11 Ir01 C13 68.7(2) . . ?
C11 Ir01 C1 118.1(2) . . ?
C3 Ir01 C2 38.0(2) . . ?
C3 Ir01 C5 63.1(2) . . ?
C3 Ir01 C1 62.5(2) . . ?
C12 Ir01 C3 137.4(2) . . ?
C12 Ir01 C2 115.3(2) . . ?
C12 Ir01 C4 174.3(2) . . ?
C12 Ir01 C5 147.1(2) . . ?
C12 Ir01 C16 69.7(2) . . ?
C12 Ir01 C13 40.0(2) . . ?
C12 Ir01 C1 120.1(2) . . ?
C2 Ir01 C1 37.0(2) . . ?
C4 Ir01 C3 38.1(2) . . ?
C4 Ir01 C2 63.5(2) . . ?
C4 Ir01 C5 38.0(2) . . ?
C4 Ir01 C1 62.7(2) . . ?
C5 Ir01 C2 62.5(2) . . ?
C5 Ir01 C1 36.9(2) . . ?
C16 Ir01 C3 141.0(2) . . ?
C16 Ir01 C2 173.5(2) . . ?
C16 Ir01 C4 112.0(2) . . ?
C16 Ir01 C5 111.1(2) . . ?
C16 Ir01 C13 73.6(2) . . ?
C16 Ir01 C1 137.4(2) . . ?
C13 Ir01 C3 109.0(2) . . ?
C13 Ir01 C2 112.9(2) . . ?
C13 Ir01 C4 134.6(2) . . ?
C13 Ir01 C5 172.0(2) . . ?
C13 Ir01 C1 142.7(2) . . ?
C12 C11 Ir01 70.4(3) . . ?
C12 C11 C16 113.1(5) . . ?
C12 C11 C17 122.5(5) . . ?
C16 C11 Ir01 70.6(3) . . ?
C16 C11 C17 124.3(6) . . ?
C17 C11 Ir01 124.9(4) . . ?
C2 C3 Ir01 71.6(3) . . ?
C2 C3 C8 126.4(6) . . ?
C4 C3 Ir01 70.6(3) . . ?
C4 C3 C2 107.7(5) . . ?
C4 C3 C8 125.9(6) . . ?
C8 C3 Ir01 125.0(4) . . ?
C11 C12 Ir01 70.0(3) . . ?
C11 C12 C13 112.4(5) . . ?
C11 C12 C18 120.8(5) . . ?
C13 C12 Ir01 71.2(3) . . ?
C13 C12 C18 126.8(6) . . ?
C18 C12 Ir01 124.5(4) . . ?
C3 C2 Ir01 70.4(3) . . ?
C3 C2 C7 126.4(6) . . ?
C1 C2 Ir01 73.0(3) . . ?
C1 C2 C3 108.1(5) . . ?
C1 C2 C7 125.3(6) . . ?
C7 C2 Ir01 126.1(4) . . ?
C3 C4 Ir01 71.2(3) . . ?
C3 C4 C9 125.4(6) . . ?
C5 C4 Ir01 71.7(3) . . ?
C5 C4 C3 107.2(5) . . ?
C5 C4 C9 127.1(6) . . ?
C9 C4 Ir01 126.9(4) . . ?
C4 C5 Ir01 70.3(3) . . ?
C4 C5 C10 125.1(6) . . ?
C1 C5 Ir01 73.3(3) . . ?
C1 C5 C4 108.7(5) . . ?
C1 C5 C10 125.8(6) . . ?
C10 C5 Ir01 128.2(5) . . ?
C15 C14 C13 113.5(5) . . ?
C15 C14 C20 127.6(6) . . ?
C20 C14 C13 118.7(6) . . ?
C11 C16 Ir01 68.5(3) . . ?
C11 C16 C15 114.2(5) . . ?
C11 C16 C22 118.7(5) . . ?
C15 C16 Ir01 110.7(4) . . ?
C22 C16 Ir01 118.5(4) . . ?
C22 C16 C15 117.0(5) . . ?
C14 C15 C16 115.2(5) . . ?
C14 C15 C21 125.4(6) . . ?
C21 C15 C16 119.3(6) . . ?
C12 C13 Ir01 68.8(3) . . ?
C12 C13 C14 116.1(5) . . ?
C12 C13 C19 117.1(5) . . ?
C14 C13 Ir01 111.4(4) . . ?
C14 C13 C19 116.8(5) . . ?
C19 C13 Ir01 117.7(4) . . ?
H6A C6 H6B 109.5 . . ?
H6A C6 H6C 109.5 . . ?
H6B C6 H6C 109.5 . . ?
C1 C6 H6A 109.5 . . ?
C1 C6 H6B 109.5 . . ?
C1 C6 H6C 109.5 . . ?
C12 C18 H18A 109.5 . . ?
C12 C18 H18B 109.5 . . ?
C12 C18 H18C 109.5 . . ?
H18A C18 H18B 109.5 . . ?
H18A C18 H18C 109.5 . . ?
H18B C18 H18C 109.5 . . ?
C2 C1 Ir01 70.0(3) . . ?
C2 C1 C6 125.4(6) . . ?
C5 C1 Ir01 69.9(3) . . ?
C5 C1 C2 108.3(5) . . ?
C5 C1 C6 126.3(6) . . ?
C6 C1 Ir01 125.0(4) . . ?
C5 C10 H10A 109.5 . . ?
C5 C10 H10B 109.5 . . ?
C5 C10 H10C 109.5 . . ?
H10A C10 H10B 109.5 . . ?
H10A C10 H10C 109.5 . . ?
H10B C10 H10C 109.5 . . ?
C11 C17 H17A 109.5 . . ?
C11 C17 H17B 109.5 . . ?
C11 C17 H17C 109.5 . . ?
H17A C17 H17B 109.5 . . ?
H17A C17 H17C 109.5 . . ?
H17B C17 H17C 109.5 . . ?
C2 C7 H7A 109.5 . . ?
C2 C7 H7B 109.5 . . ?
C2 C7 H7C 109.5 . . ?
H7A C7 H7B 109.5 . . ?
H7A C7 H7C 109.5 . . ?
H7B C7 H7C 109.5 . . ?
C4 C9 H9A 109.5 . . ?
C4 C9 H9B 109.5 . . ?
C4 C9 H9C 109.5 . . ?
H9A C9 H9B 109.5 . . ?
H9A C9 H9C 109.5 . . ?
H9B C9 H9C 109.5 . . ?
C15 C21 H21A 109.5 . . ?
C15 C21 H21B 109.5 . . ?
C15 C21 H21C 109.5 . . ?
H21A C21 H21B 109.5 . . ?
H21A C21 H21C 109.5 . . ?
H21B C21 H21C 109.5 . . ?
C14 C20 H20A 109.5 . . ?
C14 C20 H20B 109.5 . . ?
C14 C20 H20C 109.5 . . ?
H20A C20 H20B 109.5 . . ?
H20A C20 H20C 109.5 . . ?
H20B C20 H20C 109.5 . . ?
C16 C22 H22A 109.5 . . ?
C16 C22 H22B 109.5 . . ?
C16 C22 H22C 109.5 . . ?
H22A C22 H22B 109.5 . . ?
H22A C22 H22C 109.5 . . ?
H22B C22 H22C 109.5 . . ?
C13 C19 H19A 109.5 . . ?
C13 C19 H19B 109.5 . . ?
C13 C19 H19C 109.5 . . ?
H19A C19 H19B 109.5 . . ?
H19A C19 H19C 109.5 . . ?
H19B C19 H19C 109.5 . . ?
C3 C8 H8A 109.5 . . ?
C3 C8 H8B 109.5 . . ?
C3 C8 H8C 109.5 . . ?
H8A C8 H8B 109.5 . . ?
H8A C8 H8C 109.5 . . ?
H8B C8 H8C 109.5 . . ?

loop_
_geom_bond_atom_site_label_1
_geom_bond_atom_site_label_2
_geom_bond_distance
_geom_bond_site_symmetry_2
_geom_bond_publ_flag
Ir01 C11 2.116(5) . ?
Ir01 C3 2.217(6) . ?
Ir01 C12 2.122(5) . ?
Ir01 C2 2.233(6) . ?
Ir01 C4 2.209(6) . ?
Ir01 C5 2.228(6) . ?
Ir01 C16 2.145(6) . ?
Ir01 C13 2.153(5) . ?
Ir01 C1 2.272(5) . ?
C11 C12 1.435(8) . ?
C11 C16 1.487(8) . ?
C11 C17 1.506(8) . ?
C3 C2 1.448(9) . ?
C3 C4 1.446(9) . ?
C3 C8 1.499(9) . ?
C12 C13 1.463(8) . ?
C12 C18 1.487(8) . ?
C2 C1 1.430(9) . ?
C2 C7 1.496(9) . ?
C4 C5 1.445(9) . ?
C4 C9 1.488(8) . ?
C5 C1 1.423(9) . ?
C5 C10 1.493(9) . ?
C14 C15 1.328(9) . ?
C14 C13 1.511(8) . ?
C14 C20 1.493(8) . ?
C16 C15 1.513(8) . ?
C16 C22 1.502(9) . ?
C15 C21 1.509(8) . ?
C13 C19 1.516(9) . ?
C6 H6A 0.9600 . ?
C6 H6B 0.9600 . ?
C6 H6C 0.9600 . ?
C6 C1 1.504(8) . ?
C18 H18A 0.9600 . ?
C18 H18B 0.9600 . ?
C18 H18C 0.9600 . ?
C10 H10A 0.9600 . ?
C10 H10B 0.9600 . ?
C10 H10C 0.9600 . ?
C17 H17A 0.9600 . ?
C17 H17B 0.9600 . ?
C17 H17C 0.9600 . ?
C7 H7A 0.9600 . ?
C7 H7B 0.9600 . ?
C7 H7C 0.9600 . ?
C9 H9A 0.9600 . ?
C9 H9B 0.9600 . ?
C9 H9C 0.9600 . ?
C21 H21A 0.9600 . ?
C21 H21B 0.9600 . ?
C21 H21C 0.9600 . ?
C20 H20A 0.9600 . ?
C20 H20B 0.9600 . ?
C20 H20C 0.9600 . ?
C22 H22A 0.9600 . ?
C22 H22B 0.9600 . ?
C22 H22C 0.9600 . ?
C19 H19A 0.9600 . ?
C19 H19B 0.9600 . ?
C19 H19C 0.9600 . ?
C8 H8A 0.9600 . ?
C8 H8B 0.9600 . ?
C8 H8C 0.9600 . ?

loop_
_geom_torsion_atom_site_label_1
_geom_torsion_atom_site_label_2
_geom_torsion_atom_site_label_3
_geom_torsion_atom_site_label_4
_geom_torsion
_geom_torsion_site_symmetry_1
_geom_torsion_site_symmetry_2
_geom_torsion_site_symmetry_3
_geom_torsion_site_symmetry_4
_geom_torsion_publ_flag
Ir01 C11 C12 C13 58.6(4) . . . . ?
Ir01 C11 C12 C18 -119.0(5) . . . . ?
Ir01 C11 C16 C15 -103.9(5) . . . . ?
Ir01 C11 C16 C22 111.6(5) . . . . ?
Ir01 C3 C2 C1 63.7(4) . . . . ?
Ir01 C3 C2 C7 -121.0(6) . . . . ?
Ir01 C3 C4 C5 -63.1(4) . . . . ?
Ir01 C3 C4 C9 122.4(6) . . . . ?
Ir01 C12 C13 C14 104.2(5) . . . . ?
Ir01 C12 C13 C19 -111.3(5) . . . . ?
Ir01 C2 C1 C5 59.6(4) . . . . ?
Ir01 C2 C1 C6 -119.4(6) . . . . ?
Ir01 C4 C5 C1 -63.6(4) . . . . ?
Ir01 C4 C5 C10 123.5(6) . . . . ?
Ir01 C5 C1 C2 -59.7(4) . . . . ?
Ir01 C5 C1 C6 119.3(6) . . . . ?
Ir01 C16 C15 C14 -28.7(7) . . . . ?
Ir01 C16 C15 C21 154.5(5) . . . . ?
C11 C12 C13 Ir01 -57.9(4) . . . . ?
C11 C12 C13 C14 46.3(7) . . . . ?
C11 C12 C13 C19 -169.2(5) . . . . ?
C11 C16 C15 C14 46.3(8) . . . . ?
C11 C16 C15 C21 -130.6(6) . . . . ?
C3 C2 C1 Ir01 -62.1(4) . . . . ?
C3 C2 C1 C5 -2.5(6) . . . . ?
C3 C2 C1 C6 178.6(5) . . . . ?
C3 C4 C5 Ir01 62.8(4) . . . . ?
C3 C4 C5 C1 -0.9(6) . . . . ?
C3 C4 C5 C10 -173.7(6) . . . . ?
C12 C11 C16 Ir01 57.6(4) . . . . ?
C12 C11 C16 C15 -46.3(7) . . . . ?
C12 C11 C16 C22 169.2(5) . . . . ?
C2 C3 C4 Ir01 62.4(4) . . . . ?
C2 C3 C4 C5 -0.7(6) . . . . ?
C2 C3 C4 C9 -175.2(6) . . . . ?
C4 C3 C2 Ir01 -61.8(4) . . . . ?
C4 C3 C2 C1 1.9(6) . . . . ?
C4 C3 C2 C7 177.2(6) . . . . ?
C4 C5 C1 Ir01 61.8(4) . . . . ?
C4 C5 C1 C2 2.1(6) . . . . ?
C4 C5 C1 C6 -179.0(6) . . . . ?
C16 C11 C12 Ir01 -57.7(4) . . . . ?
C16 C11 C12 C13 0.9(7) . . . . ?
C16 C11 C12 C18 -176.7(5) . . . . ?
C15 C14 C13 Ir01 28.3(7) . . . . ?
C15 C14 C13 C12 -47.8(8) . . . . ?
C15 C14 C13 C19 167.6(6) . . . . ?
C13 C14 C15 C16 0.3(8) . . . . ?
C13 C14 C15 C21 176.9(6) . . . . ?
C18 C12 C13 Ir01 119.5(6) . . . . ?
C18 C12 C13 C14 -136.2(6) . . . . ?
C18 C12 C13 C19 8.3(9) . . . . ?
C10 C5 C1 Ir01 -125.4(6) . . . . ?
C10 C5 C1 C2 174.9(6) . . . . ?
C10 C5 C1 C6 -6.2(10) . . . . ?
C17 C11 C12 Ir01 119.6(5) . . . . ?
C17 C11 C12 C13 178.2(5) . . . . ?
C17 C11 C12 C18 0.5(8) . . . . ?
C17 C11 C16 Ir01 -119.6(5) . . . . ?
C17 C11 C16 C15 136.5(6) . . . . ?
C17 C11 C16 C22 -8.0(8) . . . . ?
C7 C2 C1 Ir01 122.6(6) . . . . ?
C7 C2 C1 C5 -177.8(6) . . . . ?
C7 C2 C1 C6 3.2(10) . . . . ?
C9 C4 C5 Ir01 -122.8(6) . . . . ?
C9 C4 C5 C1 173.5(6) . . . . ?
C9 C4 C5 C10 0.6(10) . . . . ?
C20 C14 C15 C16 -174.1(6) . . . . ?
C20 C14 C15 C21 2.5(11) . . . . ?
C20 C14 C13 Ir01 -156.8(5) . . . . ?
C20 C14 C13 C12 127.1(6) . . . . ?
C20 C14 C13 C19 -17.5(9) . . . . ?
C22 C16 C15 C14 -168.6(6) . . . . ?
C22 C16 C15 C21 14.6(9) . . . . ?
C8 C3 C2 Ir01 120.3(6) . . . . ?
C8 C3 C2 C1 -175.9(6) . . . . ?
C8 C3 C2 C7 -0.7(10) . . . . ?
C8 C3 C4 Ir01 -119.7(6) . . . . ?
C8 C3 C4 C5 177.2(6) . . . . ?
C8 C3 C4 C9 2.7(10) . . . . ?

loop_
_twin_individual_id
_twin_individual_mass_fraction_refined
1 0.5285(12)
2 0.4715(12)

loop_
_exptl_oxdiff_crystal_face_indexfrac_h
_exptl_oxdiff_crystal_face_indexfrac_k
_exptl_oxdiff_crystal_face_indexfrac_l
_exptl_oxdiff_crystal_face_x
_exptl_oxdiff_crystal_face_y
_exptl_oxdiff_crystal_face_z
-0.0003 7.0022 -7.0024 0.0524 0.4076 -0.8848
0.0002 -8.0028 7.0022 -0.1235 -0.4469 0.9330
-5.0023 2.0032 4.9817 0.2120 0.8497 0.6369
5.0023 -2.0032 -4.9817 -0.2120 -0.8497 -0.6369
-1.9991 5.0055 8.3974 0.7899 0.3837 0.5535
1.9991 -5.0055 -8.3974 -0.7899 -0.3837 -0.5535
1.0016 10.0049 -3.1951 0.5566 0.2803 -0.8002
-2.0014 -8.0028 6.3931 -0.2607 -0.0892 1.0227
0.9984 -9.0069 -5.2008 -0.9203 -0.4282 -0.0422
